data_2014477
loop_
_publ_author_name
'Lemoine, Pascale'
'Bendada, Karima'
'Viossat, Bernard'

_publ_section_title (2,2'-Bipyridyl-\k^2^<i>N</i>,<i>N</i>')bis(salicylato-\k^2^<i>O</i>,<i>O</i>')zinc(II)
_journal_issue 10
_journal_name_full 'Acta Crystallographica Section C'
_journal_page_first m489
_journal_page_last m491
_journal_paper_doi 10.1107/S0108270104016956
_journal_volume 60
_journal_year 2004
_chemical_formula_iupac '[Zn (C7 H5 O3)2 (C10 H8 N2)]'
_chemical_formula_moiety 'C24 H18 N2 O6 Zn'
_chemical_formula_sum 'C24 H18 N2 O6 Zn'
_chemical_formula_weight 495.77
_chemical_name_systematic
;
(2,2'-Bipyridyl-\k^2^N,N')bis(salicylato-\k^2^O,O')zinc(II)
;
_space_group_IT_number 14
_symmetry_cell_setting monoclinic
_symmetry_space_group_name_Hall '-P 2ybc'
_symmetry_space_group_name_H-M 'P 1 21/c 1'
_atom_sites_solution_hydrogens geom
_atom_sites_solution_primary direct
_atom_sites_solution_secondary difmap
_cell_angle_alpha 90.00
_cell_angle_beta 101.20(2)
_cell_angle_gamma 90.00
_cell_formula_units_Z 4
_cell_length_a 7.642(4)
_cell_length_b 16.635(3)
_cell_length_c 17.354(3)
_cell_measurement_reflns_used 25
_cell_measurement_temperature 293(2)
_cell_measurement_theta_max 8.92
_cell_measurement_theta_min 1.70
_cell_volume 2164.1(13)
_computing_cell_refinement 'CAD-4 EXPRESS'
_computing_data_collection 'CAD-4 EXPRESS (Enraf-Nonius, 1994)'
_computing_data_reduction 'XCAD4 (Harms & Wocadlo, 1995)'
_computing_molecular_graphics 'CAMERON (Watkin et al., 1996)'
_computing_publication_material 'WinGX (Farrugia, 1999)'
_computing_structure_refinement 'SHELXL97 (Sheldrick, 1997)'
_computing_structure_solution 'SIR92 (Altomare et al., 1994)'
_diffrn_ambient_temperature 293(2)
_diffrn_measured_fraction_theta_full 0.998
_diffrn_measurement_device_type 'Enraf-Nonius CAD-4'
_diffrn_measurement_method \w/2\q
_diffrn_radiation_monochromator graphite
_diffrn_radiation_source 'fine-focus sealed tube'
_diffrn_radiation_type MoK\a
_diffrn_radiation_wavelength 0.71073
_diffrn_reflns_av_R_equivalents 0.0564
_diffrn_reflns_av_sigmaI/netI 0.0770
_diffrn_reflns_limit_h_max 9
_diffrn_reflns_limit_h_min -9
_diffrn_reflns_limit_k_max 19
_diffrn_reflns_limit_k_min 0
_diffrn_reflns_limit_l_max 20
_diffrn_reflns_limit_l_min -20
_diffrn_reflns_number 7380
_diffrn_reflns_theta_full 25.02
_diffrn_reflns_theta_max 25.02
_diffrn_reflns_theta_min 2.39
_diffrn_standards_decay_% 1
_diffrn_standards_interval_time 60
_diffrn_standards_number 3
_exptl_absorpt_coefficient_mu 1.180
_exptl_absorpt_correction_T_max 0.889
_exptl_absorpt_correction_T_min 0.854
_exptl_absorpt_correction_type empirical
_exptl_absorpt_process_details 'via multi-scan (SADABS; Sheldrick, 1996; Blessing, 1995)'
_exptl_crystal_colour colourless
_exptl_crystal_density_diffrn 1.522
_exptl_crystal_density_meas 1.510(10)
_exptl_crystal_density_method 'flotation in CCl~4~-CHCl~3~'
_exptl_crystal_description parallelepiped
_exptl_crystal_F_000 1016
_exptl_crystal_size_max 0.45
_exptl_crystal_size_mid 0.35
_exptl_crystal_size_min 0.10
_refine_diff_density_max 0.353
_refine_diff_density_min -0.269
_refine_ls_extinction_method none
_refine_ls_goodness_of_fit_ref 0.988
_refine_ls_hydrogen_treatment mixed
_refine_ls_matrix_type full
_refine_ls_number_parameters 305
_refine_ls_number_reflns 3783
_refine_ls_number_restraints 2
_refine_ls_restrained_S_all 0.988
_refine_ls_R_factor_all 0.0925
_refine_ls_R_factor_gt 0.0375
_refine_ls_shift/su_max 0.001
_refine_ls_shift/su_mean 0.000
_refine_ls_structure_factor_coef Fsqd
_refine_ls_weighting_details 'calc w = 1/[\s^2^(Fo^2^)+(0.0415P)^2^] where P=(Fo^2^+2Fc^2^)/3'
_refine_ls_weighting_scheme calc
_refine_ls_wR_factor_gt 0.0910
_refine_ls_wR_factor_ref 0.1063
_reflns_number_gt 2350
_reflns_number_total 3783
_reflns_threshold_expression I>2\s(I)
_cod_data_source_file ga1065.cif
_cod_data_source_block I
_cod_original_cell_volume 2164(2)
_cod_original_sg_symbol_H-M 'P 21/c'
_cod_database_code 2014477
_cod_database_fobs_code 2014477

loop_
_symmetry_equiv_pos_as_xyz
'x, y, z'
'-x, y+1/2, -z+1/2'
'-x, -y, -z'
'x, -y-1/2, z-1/2'

loop_
_atom_site_label
_atom_site_fract_x
_atom_site_fract_y
_atom_site_fract_z
_atom_site_U_iso_or_equiv
_atom_site_adp_type
_atom_site_calc_flag
_atom_site_refinement_flags
_atom_site_occupancy
_atom_site_disorder_assembly
_atom_site_disorder_group
_atom_site_type_symbol
C1 0.8365(5) 0.86391(19) 0.7495(2) 0.0433(9) Uani d . 1 . . C
C11 0.4911(5) 0.7575(2) 0.87345(19) 0.0434(8) Uani d . 1 . . C
C12 0.3574(4) 0.6924(2) 0.87061(19) 0.0388(8) Uani d . 1 . . C
C13 0.4061(5) 0.6122(2) 0.8785(2) 0.0505(9) Uani d . 1 . . C
C14 0.2789(6) 0.5533(2) 0.8757(3) 0.0629(11) Uani d . 1 . . C
C15 0.1024(6) 0.5738(3) 0.8626(2) 0.0616(11) Uani d . 1 . . C
C16 0.0500(5) 0.6523(2) 0.8525(2) 0.0545(10) Uani d . 1 . . C
C17 0.1768(5) 0.7120(2) 0.8574(2) 0.0474(9) Uani d . 1 . . C
C2 0.9457(4) 0.86318(18) 0.68753(19) 0.0370(8) Uani d . 1 . . C
C22 0.8753(6) 0.8483(3) 1.0368(2) 0.0606(11) Uani d . 1 . . C
C23 0.9386(6) 0.8687(3) 1.1147(3) 0.0703(13) Uani d . 1 . . C
C24 0.9122(7) 0.9456(3) 1.1376(3) 0.0738(14) Uani d . 1 . . C
C25 0.8286(6) 0.9996(3) 1.0850(2) 0.0604(11) Uani d . 1 . . C
C26 0.6433(6) 1.1115(2) 0.9594(3) 0.0671(12) Uani d . 1 . . C
C27 0.5612(7) 1.1579(3) 0.8975(3) 0.0782(15) Uani d . 1 . . C
C28 0.5184(7) 1.1257(3) 0.8244(3) 0.0780(14) Uani d . 1 . . C
C29 0.5540(6) 1.0464(3) 0.8146(3) 0.0609(11) Uani d . 1 . . C
C3 0.8657(5) 0.8544(2) 0.6091(2) 0.0450(9) Uani d . 1 . . C
C31 0.6789(5) 1.0312(2) 0.9459(2) 0.0438(9) Uani d . 1 . . C
C32 0.7689(4) 0.9770(2) 1.0080(2) 0.0408(8) Uani d . 1 . . C
C4 0.9691(6) 0.8603(2) 0.5516(2) 0.0590(11) Uani d . 1 . . C
C5 1.1471(6) 0.8728(3) 0.5723(2) 0.0666(12) Uani d . 1 . . C
C6 1.2297(5) 0.8800(3) 0.6500(2) 0.0604(11) Uani d . 1 . . C
C7 1.1291(5) 0.8757(2) 0.7070(2) 0.0477(9) Uani d . 1 . . C
N21 0.7936(4) 0.90096(17) 0.98497(17) 0.0443(7) Uani d . 1 . . N
N30 0.6329(4) 0.99975(18) 0.87368(17) 0.0445(7) Uani d . 1 . . N
O1 0.6698(3) 0.85893(18) 0.73123(16) 0.0636(8) Uani d . 1 . . O
O11 0.6549(3) 0.73973(16) 0.88237(15) 0.0556(7) Uani d . 1 . . O
O12 0.4428(3) 0.83002(14) 0.86698(15) 0.0469(6) Uani d . 1 . . O
O13 0.5794(4) 0.58848(17) 0.8881(2) 0.0747(9) Uani d D 1 . . O
O2 0.9110(3) 0.87260(15) 0.82044(14) 0.0506(6) Uani d . 1 . . O
O3 0.6888(4) 0.84133(19) 0.58557(17) 0.0650(8) Uani d D 1 . . O
Zn 0.69003(6) 0.87669(2) 0.86794(2) 0.04317(14) Uani d . 1 . . Zn
H13 0.649(5) 0.6321(17) 0.896(2) 0.068(3) Uiso d D 1 . . H
H14 0.3128 0.4997 0.8827 0.068(3) Uiso calc R 1 . . H
H15 0.0167 0.5337 0.8604 0.068(3) Uiso calc R 1 . . H
H16 -0.0707 0.6653 0.8424 0.068(3) Uiso calc R 1 . . H
H17 0.1417 0.7655 0.8519 0.068(3) Uiso calc R 1 . . H
H22 0.8907 0.7960 1.0205 0.068(3) Uiso calc R 1 . . H
H23 0.9972 0.8312 1.1503 0.068(3) Uiso calc R 1 . . H
H24 0.9520 0.9607 1.1896 0.068(3) Uiso calc R 1 . . H
H25 0.8114 1.0520 1.1007 0.068(3) Uiso calc R 1 . . H
H26 0.6747 1.1334 1.0095 0.068(3) Uiso calc R 1 . . H
H27 0.5348 1.2114 0.9056 0.068(3) Uiso calc R 1 . . H
H28 0.4659 1.1571 0.7818 0.068(3) Uiso calc R 1 . . H
H29 0.5219 1.0241 0.7647 0.068(3) Uiso calc R 1 . . H
H3 0.640(5) 0.843(3) 0.6300(17) 0.068(3) Uiso d D 1 . . H
H4 0.9158 0.8556 0.4989 0.068(3) Uiso calc R 1 . . H
H5 1.2149 0.8766 0.5333 0.068(3) Uiso calc R 1 . . H
H6 1.3523 0.8878 0.6635 0.068(3) Uiso calc R 1 . . H
H7 1.1840 0.8811 0.7595 0.068(3) Uiso calc R 1 . . H

loop_
_atom_site_aniso_label
_atom_site_aniso_U_11
_atom_site_aniso_U_22
_atom_site_aniso_U_33
_atom_site_aniso_U_12
_atom_site_aniso_U_13
_atom_site_aniso_U_23
Zn 0.0418(2) 0.0430(2) 0.0473(2) -0.0053(2) 0.01502(17) -0.0073(2)
O2 0.0523(15) 0.0558(16) 0.0467(15) -0.0032(13) 0.0169(12) -0.0076(13)
C7 0.0363(19) 0.062(2) 0.0435(19) 0.0057(19) 0.0053(15) 0.0025(19)
O12 0.0444(14) 0.0398(15) 0.0573(16) -0.0058(11) 0.0120(12) 0.0012(12)
N21 0.0437(17) 0.0447(18) 0.0468(18) -0.0034(13) 0.0142(14) -0.0004(14)
C6 0.033(2) 0.091(3) 0.059(2) 0.007(2) 0.0121(18) 0.005(2)
O11 0.0319(15) 0.0613(17) 0.0737(19) -0.0014(12) 0.0104(12) -0.0043(14)
O1 0.0342(15) 0.088(2) 0.0712(19) 0.0011(14) 0.0176(13) 0.0119(16)
C2 0.0361(18) 0.0331(19) 0.0420(19) 0.0009(14) 0.0082(15) 0.0014(15)
N30 0.0426(18) 0.0457(17) 0.0480(19) -0.0036(14) 0.0158(15) -0.0012(15)
C13 0.047(2) 0.045(2) 0.061(2) 0.0014(18) 0.0149(18) -0.0090(18)
C12 0.038(2) 0.041(2) 0.039(2) -0.0053(16) 0.0108(15) -0.0051(15)
C4 0.064(3) 0.072(3) 0.040(2) -0.004(2) 0.0091(19) -0.005(2)
C11 0.046(2) 0.052(2) 0.0329(19) -0.0006(18) 0.0100(16) -0.0023(16)
C17 0.044(2) 0.051(2) 0.049(2) -0.0005(18) 0.0128(17) 0.0028(18)
C14 0.069(3) 0.037(2) 0.084(3) -0.002(2) 0.019(2) -0.008(2)
C5 0.059(3) 0.094(3) 0.053(2) 0.009(3) 0.027(2) 0.002(2)
C3 0.042(2) 0.046(2) 0.044(2) -0.0015(16) 0.0027(17) -0.0060(16)
C1 0.043(2) 0.033(2) 0.057(2) 0.0056(16) 0.0164(18) 0.0027(17)
C32 0.0370(19) 0.043(2) 0.046(2) -0.0136(15) 0.0173(16) -0.0085(16)
C16 0.037(2) 0.070(3) 0.058(3) -0.009(2) 0.0130(18) -0.005(2)
C31 0.041(2) 0.040(2) 0.056(2) -0.0052(16) 0.0237(18) -0.0036(18)
C28 0.082(3) 0.066(3) 0.091(4) 0.020(3) 0.029(3) 0.030(3)
C25 0.070(3) 0.061(3) 0.051(3) -0.013(2) 0.012(2) -0.010(2)
C23 0.064(3) 0.084(4) 0.059(3) -0.006(3) 0.003(2) 0.020(3)
C29 0.059(3) 0.064(3) 0.063(3) 0.002(2) 0.019(2) 0.009(2)
C26 0.075(3) 0.051(3) 0.084(3) -0.002(2) 0.038(3) -0.015(2)
C27 0.095(4) 0.044(3) 0.105(4) 0.010(3) 0.045(3) 0.003(3)
C15 0.058(3) 0.057(3) 0.073(3) -0.021(2) 0.021(2) -0.017(2)
C24 0.078(3) 0.091(4) 0.049(3) -0.030(3) 0.005(2) -0.013(3)
C22 0.061(3) 0.062(3) 0.059(3) -0.004(2) 0.014(2) 0.003(2)
O3 0.0462(16) 0.085(2) 0.0584(18) -0.0147(15) -0.0025(14) -0.0069(17)
O13 0.0478(18) 0.0500(17) 0.123(3) 0.0084(14) 0.0087(18) -0.0131(18)

loop_
_atom_type_symbol
_atom_type_description
_atom_type_scat_dispersion_real
_atom_type_scat_dispersion_imag
_atom_type_scat_source
C C 0.0033 0.0016 'International Tables Vol C Tables 4.2.6.8 and 6.1.1.4'
H H 0.0000 0.0000 'International Tables Vol C Tables 4.2.6.8 and 6.1.1.4'
N N 0.0061 0.0033 'International Tables Vol C Tables 4.2.6.8 and 6.1.1.4'
O O 0.0106 0.0060 'International Tables Vol C Tables 4.2.6.8 and 6.1.1.4'
Zn Zn 0.2839 1.4301 'International Tables Vol C Tables 4.2.6.8 and 6.1.1.4'

loop_
_diffrn_measured_fraction_theta_max
0.998

loop_
_geom_angle_atom_site_label_1
_geom_angle_atom_site_label_2
_geom_angle_atom_site_label_3
_geom_angle_site_symmetry_3
_geom_angle
_geom_angle_publ_flag
O2 Zn O12 . 146.17(10) yes
O2 Zn N21 . 102.49(12) yes
O12 Zn N21 . 105.02(11) yes
O2 Zn N30 . 104.49(11) yes
O12 Zn N30 . 99.83(11) yes
N21 Zn N30 . 78.86(12) yes
O2 Zn O11 . 97.74(9) yes
O12 Zn O11 . 59.96(9) yes
N21 Zn O11 . 96.67(11) yes
N30 Zn O11 . 157.76(10) yes
O2 Zn O1 . 58.89(10) yes
O12 Zn O1 . 93.68(10) yes
N21 Zn O1 . 161.04(10) yes
N30 Zn O1 . 101.28(11) yes
O11 Zn O1 . 89.95(10) yes
C1 O2 Zn . 98.5(2) yes
C1 O2 C25 3_777 135.0(2) no
Zn O2 C25 3_777 104.98(12) no
C6 C7 C2 . 120.9(3) no
C11 O12 Zn . 96.2(2) no
C22 N21 C32 . 119.6(3) no
C22 N21 Zn . 125.3(3) no
C32 N21 Zn . 115.1(2) no
C7 C6 C5 . 119.2(4) no
C11 O11 Zn . 83.6(2) no
C1 O1 Zn . 82.7(2) yes
C3 C2 C7 . 119.0(3) no
C3 C2 C1 . 120.6(3) no
C7 C2 C1 . 120.3(3) no
C29 N30 C31 . 119.3(3) no
C29 N30 Zn . 126.8(3) no
C31 N30 Zn . 113.9(2) no
O13 C13 C14 . 117.6(4) no
O13 C13 C12 . 121.9(3) no
C14 C13 C12 . 120.6(4) no
C13 C12 C17 . 118.7(3) no
C13 C12 C11 . 122.0(3) no
C17 C12 C11 . 119.2(3) no
C5 C4 C3 . 120.2(4) no
O12 C11 O11 . 120.0(3) no
O12 C11 C12 . 120.6(3) no
O11 C11 C12 . 119.4(3) no
O12 C11 Zn . 53.84(17) no
O11 C11 Zn . 66.3(2) no
C12 C11 Zn . 173.4(3) no
C16 C17 C12 . 120.2(4) no
C15 C14 C13 . 119.8(4) no
C4 C5 C6 . 121.1(4) no
O3 C3 C2 . 122.5(3) no
O3 C3 C4 . 118.0(3) no
C2 C3 C4 . 119.5(3) no
O1 C1 O2 . 119.9(3) no
O1 C1 C2 . 120.2(3) no
O2 C1 C2 . 119.9(3) no
O1 C1 Zn . 67.9(2) no
O2 C1 Zn . 52.02(17) no
C2 C1 Zn . 171.2(3) no
N21 C32 C25 . 120.2(4) no
N21 C32 C31 . 115.5(3) no
C25 C32 C31 . 124.3(3) no
C15 C16 C17 . 119.7(4) no
N30 C31 C26 . 120.5(4) no
N30 C31 C32 . 116.5(3) no
C26 C31 C32 . 123.0(4) no
C27 C28 C29 . 118.7(5) no
C24 C25 C32 . 119.9(4) no
C24 C23 C22 . 118.0(4) no
N30 C29 C28 . 122.6(4) no
C27 C26 C31 . 118.8(4) no
C28 C27 C26 . 120.1(4) no
C14 C15 C16 . 121.0(4) no
C25 C24 C23 . 120.2(4) no
N21 C22 C23 . 122.0(4) no
C6 C7 H7 . 119.6 no
C2 C7 H7 . 119.6 no
C7 C6 H6 . 120.4 no
C5 C6 H6 . 120.4 no
C5 C4 H4 . 119.9 no
C3 C4 H4 . 119.9 no
C16 C17 H17 . 119.9 no
C12 C17 H17 . 119.9 no
C15 C14 H14 . 120.1 no
C13 C14 H14 . 120.1 no
C4 C5 H5 . 119.4 no
C6 C5 H5 . 119.4 no
C15 C16 H16 . 120.2 no
C17 C16 H16 . 120.2 no
C27 C28 H28 . 120.6 no
C29 C28 H28 . 120.6 no
C24 C25 H25 . 120.1 no
C32 C25 H25 . 120.1 no
C24 C23 H23 . 121.0 no
C22 C23 H23 . 121.0 no
N30 C29 H29 . 118.7 no
C28 C29 H29 . 118.7 no
C27 C26 H26 . 120.6 no
C31 C26 H26 . 120.6 no
C28 C27 H27 . 120.0 no
C26 C27 H27 . 120.0 no
C14 C15 H15 . 119.5 no
C16 C15 H15 . 119.5 no
C25 C24 H24 . 119.9 no
C23 C24 H24 . 119.9 no
N21 C22 H22 . 119.0 no
C23 C22 H22 . 119.0 no
C3 O3 H3 . 107(3) no
C13 O13 H13 . 109(3) no

loop_
_geom_bond_atom_site_label_1
_geom_bond_atom_site_label_2
_geom_bond_site_symmetry_2
_geom_bond_distance
_geom_bond_publ_flag
Zn O2 . 2.019(3) yes
Zn O12 . 2.040(3) yes
Zn N21 . 2.071(3) yes
Zn N30 . 2.099(3) yes
Zn O11 . 2.313(3) yes
Zn O1 . 2.366(3) yes
O2 C1 . 1.261(4) yes
O2 C25 3_777 3.147(5) no
C7 C6 . 1.367(5) no
C7 C2 . 1.392(5) no
O12 C11 . 1.260(4) no
N21 C22 . 1.322(5) no
N21 C32 . 1.351(4) no
C6 C5 . 1.379(6) no
O11 C11 . 1.267(4) no
O1 C1 . 1.254(4) yes
C2 C3 . 1.388(5) no
C2 C1 . 1.484(5) no
N30 C29 . 1.334(5) no
N30 C31 . 1.341(4) no
C13 O13 . 1.360(5) no
C13 C14 . 1.374(5) no
C13 C12 . 1.385(5) no
C12 C17 . 1.393(5) no
C12 C11 . 1.483(5) no
C4 C5 . 1.354(6) no
C4 C3 . 1.390(5) no
C17 C16 . 1.379(5) no
C14 C15 . 1.367(6) no
C3 O3 . 1.352(4) yes
C32 C25 . 1.378(5) no
C32 C31 . 1.468(5) no
C16 C15 . 1.367(6) no
C31 C26 . 1.393(5) no
C28 C27 . 1.356(7) no
C28 C29 . 1.364(6) no
C25 C24 . 1.351(6) no
C23 C24 . 1.365(6) no
C23 C22 . 1.387(6) no
C26 C27 . 1.372(7) no
C7 H7 . 0.9300 no
C6 H6 . 0.9300 no
C4 H4 . 0.9300 no
C17 H17 . 0.9300 no
C14 H14 . 0.9300 no
C5 H5 . 0.9300 no
C16 H16 . 0.9300 no
C28 H28 . 0.9300 no
C25 H25 . 0.9300 no
C23 H23 . 0.9300 no
C29 H29 . 0.9300 no
C26 H26 . 0.9300 no
C27 H27 . 0.9300 no
C15 H15 . 0.9300 no
C24 H24 . 0.9300 no
C22 H22 . 0.9300 no
O3 H3 . 0.921(19) no
O13 H13 . 0.897(19) no

loop_
_geom_hbond_atom_site_label_D
_geom_hbond_atom_site_label_H
_geom_hbond_atom_site_label_A
_geom_hbond_site_symmetry_A
_geom_hbond_distance_DH
_geom_hbond_distance_HA
_geom_hbond_distance_DA
_geom_hbond_angle_DHA
O3 H3 O1 . 0.92(2) 1.75(3) 2.577(4) 148(4)
O13 H13 O11 . 0.90(2) 1.81(3) 2.588(4) 144(4)
C6 H6 O1 1_655 0.93 2.53 3.403(5) 157
C7 H7 O12 1_655 0.93 2.58 3.383(5) 144
C17 H17 O2 1_455 0.93 2.49 3.342(5) 152
C26 H26 O12 3_677 0.93 2.55 3.351(6) 144
C5 H5 Cg4 4_466 0.93 2.93 3.749(4) 148
C15 H15 Cg3 2_655 0.93 2.82 3.626(6) 146

loop_
_geom_torsion_atom_site_label_1
_geom_torsion_atom_site_label_2
_geom_torsion_atom_site_label_3
_geom_torsion_atom_site_label_4
_geom_torsion
_geom_torsion_publ_flag
C1 C2 C3 O3 -4.0(5) no
Zn O1 C1 C2 -176.0(3) no
Zn O2 C1 C2 175.8(3) no
Zn O1 C1 O2 1.3(3) no
Zn O2 C1 O1 -1.6(4) no
O1 C1 C2 C7 174.4(3) no
O1 C1 C2 C3 -2.1(5) no
O2 C1 C2 C7 -2.9(5) no
O2 C1 C2 C3 -179.5(3) no
Zn O12 C11 C12 -175.9(3) no
Zn O11 C11 C12 176.3(3) no
O12 C11 C12 C17 2.7(5) no
O12 C11 C12 C13 -179.2(3) no
O11 C11 C12 C17 -177.3(3) no
O11 C11 C12 C13 0.9(5) no
